data_4334108
loop_
_publ_author_name
'Hamid Reza Khavasi'
'Alireza Azhdari Tehrani'

_publ_section_title
;
 Influence of Halogen Bonding Interaction on Supramolecular Assembly of
 Coordination Compounds; Head-to-Tail N...X Synthon Repetitivity
;
_journal_name_full 'Inorganic Chemistry'
_journal_page_first 2891
_journal_page_last 2905
_journal_paper_doi 10.1021/ic3021113
_journal_volume 52
_journal_year 2013
_chemical_formula_sum 'C22 H18 Hg2 I4 N6 O2'
_chemical_formula_weight 1307.20
_chemical_name_systematic
; 
 ? 
;
_space_group_IT_number 15
_symmetry_cell_setting monoclinic
_symmetry_space_group_name_Hall '-C 2yc'
_symmetry_space_group_name_H-M 'C 1 2/c 1'
_atom_sites_solution_hydrogens geom
_atom_sites_solution_primary direct
_atom_sites_solution_secondary difmap
_audit_creation_method SHELXL-97
_cell_angle_alpha 90.00
_cell_angle_beta 91.415(11)
_cell_angle_gamma 90.00
_cell_formula_units_Z 4
_cell_length_a 7.2849(11)
_cell_length_b 12.5265(14)
_cell_length_c 33.365(4)
_cell_measurement_reflns_used 15883
_cell_measurement_temperature 298(2)
_cell_measurement_theta_max 29.28
_cell_measurement_theta_min 2.44
_cell_volume 3043.8(7)
_computing_cell_refinement 'X-Area 1.31 (Stoe & Cie GmbH, 2005)'
_computing_data_collection 'X-Area 1.31 (Stoe & Cie GmbH, 2005)'
_computing_data_reduction 'X-Area 1.31 (Stoe & Cie GmbH, 2005)'
_computing_molecular_graphics 'ORTEP-3 for Windows (Farrugia, 1997)'
_computing_publication_material 'WinGX (Farrugia, 1999)'
_computing_structure_refinement 'SHELXL-97 (Sheldrick, 1997)'
_computing_structure_solution 'SHELXS-97 (Sheldrick, 1990)'
_diffrn_ambient_temperature 298(2)
_diffrn_detector_area_resol_mean '0.15 mm'
_diffrn_measured_fraction_theta_full 0.985
_diffrn_measured_fraction_theta_max 0.985
_diffrn_measurement_device_type 'STOE IPDS IIT'
_diffrn_measurement_method 'rotation method'
_diffrn_radiation_monochromator graphite
_diffrn_radiation_source 'fine-focus sealed tube'
_diffrn_radiation_type MoK\a
_diffrn_radiation_wavelength 0.71073
_diffrn_reflns_av_R_equivalents 0.1118
_diffrn_reflns_av_sigmaI/netI 0.0730
_diffrn_reflns_limit_h_max 9
_diffrn_reflns_limit_h_min -9
_diffrn_reflns_limit_k_max 17
_diffrn_reflns_limit_k_min -17
_diffrn_reflns_limit_l_max 45
_diffrn_reflns_limit_l_min -45
_diffrn_reflns_number 15883
_diffrn_reflns_theta_full 29.28
_diffrn_reflns_theta_max 29.28
_diffrn_reflns_theta_min 2.44
_diffrn_standards_number 0
_exptl_absorpt_coefficient_mu 14.162
_exptl_absorpt_correction_T_max 0.015
_exptl_absorpt_correction_T_min 0.009
_exptl_absorpt_correction_type numerical
_exptl_absorpt_process_details 'shape of crystal determined optically'
_exptl_crystal_colour Colorless
_exptl_crystal_density_diffrn 2.853
_exptl_crystal_description Block
_exptl_crystal_F_000 2320
_exptl_crystal_size_max 0.40
_exptl_crystal_size_mid 0.35
_exptl_crystal_size_min 0.32
_refine_diff_density_max 1.704
_refine_diff_density_min -1.311
_refine_diff_density_rms 0.529
_refine_ls_extinction_method none
_refine_ls_goodness_of_fit_ref 1.069
_refine_ls_hydrogen_treatment constr
_refine_ls_matrix_type full
_refine_ls_number_parameters 163
_refine_ls_number_reflns 4078
_refine_ls_number_restraints 0
_refine_ls_restrained_S_all 1.069
_refine_ls_R_factor_all 0.1657
_refine_ls_R_factor_gt 0.1307
_refine_ls_shift/su_max 0.004
_refine_ls_shift/su_mean 0.001
_refine_ls_structure_factor_coef Fsqd
_refine_ls_weighting_details 'calc w=1/[\s^2^(Fo^2^)+(0.1451P)^2^+552.9351P] where P=(Fo^2^+2Fc^2^)/3'
_refine_ls_weighting_scheme calc
_refine_ls_wR_factor_gt 0.3578
_refine_ls_wR_factor_ref 0.3766
_reflns_number_gt 2724
_reflns_number_total 4078
_reflns_threshold_expression >2sigma(I)
_cod_data_source_file ic3021113_si_002_10.cif
_cod_data_source_block 10
_cod_original_cell_volume 3043.7(7)
_cod_database_code 4334108

loop_
_symmetry_equiv_pos_as_xyz
'x, y, z'
'-x, y, -z+1/2'
'x+1/2, y+1/2, z'
'-x+1/2, y+1/2, -z+1/2'
'-x, -y, -z'
'x, -y, z-1/2'
'-x+1/2, -y+1/2, -z'
'x+1/2, -y+1/2, z-1/2'

loop_
_atom_site_label
_atom_site_type_symbol
_atom_site_fract_x
_atom_site_fract_y
_atom_site_fract_z
_atom_site_U_iso_or_equiv
_atom_site_adp_type
_atom_site_occupancy
_atom_site_symmetry_multiplicity
_atom_site_calc_flag
_atom_site_refinement_flags
C1 C 0.005(6) 0.453(3) 0.1256(10) 0.073(11) Uani 1 1 d .
H1 H -0.0568 0.5176 0.1257 0.087 Uiso 1 1 calc R
C2 C 0.013(4) 0.394(2) 0.0896(8) 0.049(7) Uani 1 1 d .
H2 H -0.0240 0.4252 0.0655 0.059 Uiso 1 1 calc R
C3 C 0.124(5) 0.252(3) 0.1246(8) 0.058(8) Uani 1 1 d .
H3 H 0.1509 0.1797 0.1268 0.069 Uiso 1 1 calc R
C4 C 0.138(3) 0.316(3) 0.1581(9) 0.049(7) Uani 1 1 d .
C5 C 0.206(4) 0.263(3) 0.1971(11) 0.056(8) Uani 1 1 d .
C6 C 0.251(5) 0.313(3) 0.2700(9) 0.060(8) Uani 1 1 d .
C7 C 0.225(5) 0.207(3) 0.2854(13) 0.078(12) Uani 1 1 d .
H7 H 0.1759 0.1505 0.2706 0.093 Uiso 1 1 calc R
C8 C 0.285(6) 0.199(4) 0.3260(15) 0.084(13) Uani 1 1 d .
H8 H 0.2812 0.1322 0.3383 0.101 Uiso 1 1 calc R
C9 C 0.347(7) 0.281(5) 0.3476(15) 0.11(2) Uani 1 1 d .
H9 H 0.3609 0.2736 0.3752 0.126 Uiso 1 1 calc R
C10 C 0.392(7) 0.376(5) 0.3311(10) 0.092(16) Uani 1 1 d .
H10 H 0.4600 0.4270 0.3451 0.110 Uiso 1 1 calc R
C11 C 0.328(5) 0.392(4) 0.2919(12) 0.080(13) Uani 1 1 d .
H11 H 0.3401 0.4596 0.2804 0.096 Uiso 1 1 calc R
N1 N 0.083(4) 0.417(2) 0.1589(8) 0.055(6) Uani 1 1 d .
N2 N 0.074(5) 0.292(2) 0.0898(8) 0.070(9) Uani 1 1 d .
N3 N 0.212(4) 0.338(3) 0.2278(8) 0.067(8) Uani 1 1 d .
H3B H 0.1903 0.4036 0.2216 0.081 Uiso 1 1 calc R
O1 O 0.262(4) 0.175(2) 0.1990(8) 0.072(7) Uani 1 1 d .
Hg1 Hg 0.0203(2) 0.17707(10) 0.02812(4) 0.0607(5) Uani 1 1 d .
I1 I -0.0018(4) 0.32965(18) -0.02558(7) 0.0641(6) Uani 1 1 d .
I2 I -0.0055(4) -0.00568(17) 0.06461(6) 0.0635(7) Uani 1 1 d .

loop_
_atom_site_aniso_label
_atom_site_aniso_U_11
_atom_site_aniso_U_22
_atom_site_aniso_U_33
_atom_site_aniso_U_23
_atom_site_aniso_U_13
_atom_site_aniso_U_12
C1 0.11(3) 0.07(2) 0.046(17) 0.019(16) 0.011(18) -0.01(2)
C2 0.062(18) 0.059(16) 0.026(11) 0.005(11) -0.001(11) 0.001(14)
C3 0.09(2) 0.058(17) 0.028(12) -0.004(11) -0.001(13) 0.004(16)
C4 0.027(12) 0.070(18) 0.048(14) -0.007(13) -0.016(10) -0.006(12)
C5 0.039(15) 0.052(17) 0.08(2) 0.003(15) -0.021(15) 0.012(12)
C6 0.07(2) 0.07(2) 0.037(14) -0.005(14) -0.011(13) 0.010(17)
C7 0.049(19) 0.09(3) 0.10(3) -0.02(2) -0.038(19) 0.015(18)
C8 0.07(2) 0.08(3) 0.10(3) 0.05(3) -0.01(2) 0.01(2)
C9 0.08(3) 0.15(5) 0.08(3) -0.06(3) -0.01(2) 0.06(3)
C10 0.09(3) 0.15(5) 0.033(15) 0.00(2) -0.024(18) 0.03(3)
C11 0.07(2) 0.10(3) 0.07(2) -0.04(2) -0.033(19) 0.03(2)
N1 0.070(17) 0.045(13) 0.050(14) 0.006(11) -0.010(12) -0.013(12)
N2 0.10(2) 0.064(16) 0.040(12) -0.010(11) -0.030(14) 0.046(16)
N3 0.057(15) 0.09(2) 0.056(16) 0.008(15) -0.008(12) 0.045(15)
O1 0.078(16) 0.071(16) 0.066(15) 0.010(12) -0.028(13) 0.005(13)
Hg1 0.0882(10) 0.0508(7) 0.0429(6) 0.0116(5) -0.0030(5) -0.0005(7)
I1 0.0830(16) 0.0563(12) 0.0526(11) 0.0204(9) -0.0029(10) 0.0020(11)
I2 0.0919(16) 0.0514(11) 0.0467(10) 0.0138(8) -0.0081(10) -0.0046(11)

loop_
_atom_type_symbol
_atom_type_description
_atom_type_scat_dispersion_real
_atom_type_scat_dispersion_imag
_atom_type_scat_source
C C 0.0033 0.0016 'International Tables Vol C Tables 4.2.6.8 and 6.1.1.4'
H H 0.0000 0.0000 'International Tables Vol C Tables 4.2.6.8 and 6.1.1.4'
N N 0.0061 0.0033 'International Tables Vol C Tables 4.2.6.8 and 6.1.1.4'
O O 0.0106 0.0060 'International Tables Vol C Tables 4.2.6.8 and 6.1.1.4'
Hg Hg -2.3894 9.2266 'International Tables Vol C Tables 4.2.6.8 and 6.1.1.4'
I I -0.4742 1.8119 'International Tables Vol C Tables 4.2.6.8 and 6.1.1.4'

loop_
_geom_angle_atom_site_label_1
_geom_angle_atom_site_label_2
_geom_angle_atom_site_label_3
_geom_angle
N1 C1 C2 121(4)
N1 C1 H1 119.5
C2 C1 H1 119.5
N2 C2 C1 121(3)
N2 C2 H2 119.7
C1 C2 H2 119.7
N2 C3 C4 120(3)
N2 C3 H3 119.8
C4 C3 H3 119.8
N1 C4 C3 124(3)
N1 C4 C5 119(3)
C3 C4 C5 117(3)
O1 C5 N3 126(3)
O1 C5 C4 124(3)
N3 C5 C4 110(3)
C11 C6 C7 123(3)
C11 C6 N3 115(4)
C7 C6 N3 121(3)
C8 C7 C6 112(4)
C8 C7 H7 124.1
C6 C7 H7 124.1
C9 C8 C7 124(4)
C9 C8 H8 118.2
C7 C8 H8 118.2
C8 C9 C10 123(5)
C8 C9 H9 118.5
C10 C9 H9 118.5
C9 C10 C11 116(5)
C9 C10 H10 122.1
C11 C10 H10 122.1
C6 C11 C10 122(5)
C6 C11 H11 119.2
C10 C11 H11 119.2
C1 N1 C4 115(3)
C3 N2 C2 117(3)
C3 N2 Hg1 122(2)
C2 N2 Hg1 119.2(17)
C5 N3 C6 124(3)
C5 N3 H3B 117.8
C6 N3 H3B 117.8
N2 Hg1 I2 97.6(7)
N2 Hg1 I1 98.4(7)
I2 Hg1 I1 163.17(10)

loop_
_geom_bond_atom_site_label_1
_geom_bond_atom_site_label_2
_geom_bond_distance
C1 N1 1.32(4)
C1 C2 1.41(5)
C1 H1 0.9300
C2 N2 1.34(4)
C2 H2 0.9300
C3 N2 1.31(4)
C3 C4 1.38(4)
C3 H3 0.9300
C4 N1 1.32(4)
C4 C5 1.53(4)
C5 O1 1.18(4)
C5 N3 1.39(5)
C6 C11 1.35(5)
C6 C7 1.44(6)
C6 N3 1.47(4)
C7 C8 1.42(6)
C7 H7 0.9300
C8 C9 1.33(7)
C8 H8 0.9300
C9 C10 1.35(8)
C9 H9 0.9300
C10 C11 1.39(5)
C10 H10 0.9300
C11 H11 0.9300
N2 Hg1 2.54(3)
N3 H3B 0.8600
Hg1 I2 2.602(2)
Hg1 I1 2.622(2)

loop_
_geom_torsion_atom_site_label_1
_geom_torsion_atom_site_label_2
_geom_torsion_atom_site_label_3
_geom_torsion_atom_site_label_4
_geom_torsion
N1 C1 C2 N2 11(6)
N2 C3 C4 N1 8(6)
N2 C3 C4 C5 -177(3)
N1 C4 C5 O1 -178(3)
C3 C4 C5 O1 7(5)
N1 C4 C5 N3 -5(4)
C3 C4 C5 N3 -180(3)
C11 C6 C7 C8 2(6)
N3 C6 C7 C8 175(3)
C6 C7 C8 C9 4(6)
C7 C8 C9 C10 -13(8)
C8 C9 C10 C11 15(7)
C7 C6 C11 C10 1(6)
N3 C6 C11 C10 -173(4)
C9 C10 C11 C6 -9(6)
C2 C1 N1 C4 -12(5)
C3 C4 N1 C1 3(5)
C5 C4 N1 C1 -172(3)
C4 C3 N2 C2 -9(6)
C4 C3 N2 Hg1 -175(2)
C1 C2 N2 C3 0(6)
C1 C2 N2 Hg1 166(3)
O1 C5 N3 C6 -14(6)
C4 C5 N3 C6 173(3)
C11 C6 N3 C5 152(3)
C7 C6 N3 C5 -22(5)
C3 N2 Hg1 I2 17(3)
C2 N2 Hg1 I2 -149(3)
C3 N2 Hg1 I1 -169(3)
C2 N2 Hg1 I1 26(3)
